data_2016919
loop_
_publ_author_name
'Atria, Ana Mar\'ia'
'Corsini, Gino'
'Talamilla, Arlyn'
'Garland, Maria Teresa'
'Baggio, Ricardo'

_publ_section_title
;Two isomorphous cobalt(II) complexes:
 poly[[diaqua-\m-2,5-dicarboxybenzene-1,4-dicarboxylato-\m-1,2-di-4-pyridylethene-cobalt(II)]
 1,2-di-4-pyridylethene solvate] and the 1,2-di-4-pyridylethane analogue
;
_journal_coeditor_code FG3070
_journal_issue 1
_journal_name_full 'Acta Crystallographica Section C'
_journal_page_first m24
_journal_page_last m27
_journal_paper_doi 10.1107/S0108270108041541
_journal_volume 65
_journal_year 2009
_chemical_formula_iupac '[Co (C10 H4 O8) (C12 H10 N2) (H2 O)2] , C12 H10 N2'
_chemical_formula_moiety 'C22 H16 Co N2 O10, C12 H12 N2)'
_chemical_formula_sum 'C34 H28 Co N4 O10'
_chemical_formula_weight 711.53
_chemical_name_systematic
;
poly[[diaqua-\m-2,5-dicarboxybenzene-1,4-dicarboxylato-
\m-1,2-di-4-pyridylethene-cobalt(II)] 1,2-di-4-pyridylethene solvate]
;
_space_group_IT_number 2
_symmetry_cell_setting triclinic
_symmetry_space_group_name_Hall '-P 1'
_symmetry_space_group_name_H-M 'P -1'
_atom_sites_solution_hydrogens geom
_atom_sites_solution_primary direct
_atom_sites_solution_secondary difmap
_audit_creation_method SHELXL97
_cell_angle_alpha 93.1051(14)
_cell_angle_beta 113.8441(13)
_cell_angle_gamma 106.2234(14)
_cell_formula_units_Z 1
_cell_length_a 9.0283(2)
_cell_length_b 9.6152(2)
_cell_length_c 10.1064(3)
_cell_measurement_reflns_used 6054
_cell_measurement_temperature 150(2)
_cell_measurement_theta_max 27.78
_cell_measurement_theta_min 2.22
_cell_volume 756.41(3)
_computing_cell_refinement 'SAINT (Bruker, 2002)'
_computing_data_collection 'SMART (Bruker, 2001)'
_computing_data_reduction 'SAINT (Bruker, 2002)'
_computing_molecular_graphics 'SHELXTL (Sheldrick, 2008)'
_computing_publication_material 'SHELXTL (Sheldrick, 2008) and PLATON (Spek, 2003)'
_computing_structure_refinement 'SHELXL97 (Sheldrick, 2008)'
_computing_structure_solution 'SHELXS97 (Sheldrick, 2008)'
_diffrn_ambient_temperature 150(2)
_diffrn_measured_fraction_theta_full 0.999
_diffrn_measured_fraction_theta_max 0.926
_diffrn_measurement_device_type 'Bruker SMART CCD area-detector'
_diffrn_measurement_method 'CCD rotation images, thin slices'
_diffrn_radiation_monochromator graphite
_diffrn_radiation_source 'fine-focus sealed tube'
_diffrn_radiation_type MoK\a
_diffrn_radiation_wavelength 0.71073
_diffrn_reflns_av_R_equivalents 0.0166
_diffrn_reflns_av_sigmaI/netI 0.0163
_diffrn_reflns_limit_h_max 11
_diffrn_reflns_limit_h_min -11
_diffrn_reflns_limit_k_max 11
_diffrn_reflns_limit_k_min -12
_diffrn_reflns_limit_l_max 12
_diffrn_reflns_limit_l_min -12
_diffrn_reflns_number 12370
_diffrn_reflns_theta_full 25.00
_diffrn_reflns_theta_max 27.83
_diffrn_reflns_theta_min 2.24
_diffrn_standards_number 0
_exptl_absorpt_coefficient_mu 0.637
_exptl_absorpt_correction_T_max 0.86
_exptl_absorpt_correction_T_min 0.70
_exptl_absorpt_correction_type multi-scan
_exptl_absorpt_process_details '(SADABS in SAINT-NT; Bruker, 2002)'
_exptl_crystal_colour pink
_exptl_crystal_density_diffrn 1.562
_exptl_crystal_density_method 'not measured'
_exptl_crystal_description polyhedron
_exptl_crystal_F_000 367
_exptl_crystal_size_max 0.55
_exptl_crystal_size_mid 0.42
_exptl_crystal_size_min 0.23
_refine_diff_density_max 0.379
_refine_diff_density_min -0.249
_refine_ls_extinction_method none
_refine_ls_goodness_of_fit_ref 1.042
_refine_ls_hydrogen_treatment mixed
_refine_ls_matrix_type full
_refine_ls_number_parameters 235
_refine_ls_number_reflns 3331
_refine_ls_number_restraints 0
_refine_ls_restrained_S_all 1.042
_refine_ls_R_factor_all 0.0318
_refine_ls_R_factor_gt 0.0298
_refine_ls_shift/su_max 0.000
_refine_ls_shift/su_mean 0.000
_refine_ls_structure_factor_coef Fsqd
_refine_ls_weighting_details 'calc w = 1/[\s^2^(Fo^2^)+(0.0432P)^2^+0.4048P] where P=(Fo^2^+2Fc^2^)/3'
_refine_ls_weighting_scheme calc
_refine_ls_wR_factor_gt 0.0766
_refine_ls_wR_factor_ref 0.0782
_reflns_number_gt 3132
_reflns_number_total 3331
_reflns_threshold_expression I>2\s(I)
_cod_data_source_file fg3070.cif
_cod_data_source_block I
_cod_database_code 2016919
_cod_database_fobs_code 2016919

loop_
_symmetry_equiv_pos_as_xyz
'x, y, z'
'-x, -y, -z'

loop_
_atom_site_type_symbol
_atom_site_label
_atom_site_fract_x
_atom_site_fract_y
_atom_site_fract_z
_atom_site_U_iso_or_equiv
_atom_site_adp_type
_atom_site_calc_flag
_atom_site_refinement_flags
_atom_site_occupancy
_atom_site_disorder_assembly
_atom_site_disorder_group
Co Co1 1.0000 0.5000 0.5000 0.01298(9) Uani d S 1 . .
N N11 1.01957(16) 0.65228(13) 0.67162(13) 0.0167(2) Uani d . 1 . .
C C11 1.03383(19) 0.61342(16) 0.80048(16) 0.0192(3) Uani d . 1 . .
H H11 1.0383 0.5174 0.8141 0.023 Uiso calc R 1 . .
C C21 1.0424(2) 0.70658(17) 0.91461(16) 0.0201(3) Uani d . 1 . .
H H21 1.0567 0.6758 1.0055 0.024 Uiso calc R 1 . .
C C31 1.02991(19) 0.84579(16) 0.89522(16) 0.0180(3) Uani d . 1 . .
C C41 1.0187(2) 0.88780(16) 0.76216(16) 0.0190(3) Uani d . 1 . .
H H41 1.0136 0.9830 0.7453 0.023 Uiso calc R 1 . .
C C51 1.01496(19) 0.78910(16) 0.65568(16) 0.0191(3) Uani d . 1 . .
H H51 1.0088 0.8195 0.5662 0.023 Uiso calc R 1 . .
C C61 1.0239(2) 0.94025(17) 1.01034(16) 0.0199(3) Uani d . 1 . .
H H61 1.0560 0.9150 1.1052 0.024 Uiso calc R 1 . .
N N12 0.62629(16) 0.59521(14) 0.84960(14) 0.0199(3) Uani d . 1 . .
C C12 0.5584(2) 0.68283(18) 0.76311(18) 0.0270(3) Uani d . 1 . .
H H12 0.5330 0.6643 0.6617 0.032 Uiso calc R 1 . .
C C22 0.5238(2) 0.79944(18) 0.81624(18) 0.0279(4) Uani d . 1 . .
H H22 0.4767 0.8604 0.7521 0.034 Uiso calc R 1 . .
C C32 0.55852(19) 0.82723(17) 0.96460(17) 0.0208(3) Uani d . 1 . .
C C42 0.6294(2) 0.73470(18) 1.05249(17) 0.0257(3) Uani d . 1 . .
H H42 0.6558 0.7500 1.1543 0.031 Uiso calc R 1 . .
C C52 0.6615(2) 0.62079(18) 0.99221(18) 0.0245(3) Uani d . 1 . .
H H52 0.7101 0.5587 1.0539 0.029 Uiso calc R 1 . .
C C62 0.5236(2) 0.94623(18) 1.03210(18) 0.0240(3) Uani d . 1 . .
H H62 0.5360 0.9462 1.1300 0.029 Uiso calc R 1 . .
C C13 0.65820(18) 0.11433(15) 0.55886(15) 0.0143(3) Uani d . 1 . .
C C23 0.51484(18) 0.14047(15) 0.56273(15) 0.0151(3) Uani d . 1 . .
C C33 0.35838(18) 0.02575(15) 0.50243(15) 0.0158(3) Uani d . 1 . .
H H33 0.2603 0.0436 0.5032 0.019 Uiso calc R 1 . .
C C43 0.82592(18) 0.23614(15) 0.60063(15) 0.0151(3) Uani d . 1 . .
C C53 0.52051(18) 0.28671(16) 0.63096(16) 0.0172(3) Uani d . 1 . .
O O13 0.81410(13) 0.34150(11) 0.53333(11) 0.0168(2) Uani d . 1 . .
O O23 0.96182(13) 0.21851(12) 0.68884(12) 0.0217(2) Uani d . 1 . .
O O33 0.65657(14) 0.35861(12) 0.74754(12) 0.0219(2) Uani d . 1 . .
H H33A 0.642(4) 0.485(3) 0.799(3) 0.077(9) Uiso d . 1 . .
O O43 0.39350(15) 0.32596(13) 0.57317(14) 0.0306(3) Uani d . 1 . .
O O1W 1.19427(14) 0.43673(12) 0.66059(12) 0.0178(2) Uani d . 1 . .
H H1WB 1.258(3) 0.410(3) 0.635(3) 0.041(6) Uiso d . 1 . .
H H1WA 1.136(3) 0.361(3) 0.675(2) 0.036(6) Uiso d . 1 . .

loop_
_atom_site_aniso_label
_atom_site_aniso_U_11
_atom_site_aniso_U_22
_atom_site_aniso_U_33
_atom_site_aniso_U_12
_atom_site_aniso_U_13
_atom_site_aniso_U_23
Co1 0.01582(14) 0.01038(14) 0.01430(14) 0.00455(10) 0.00801(11) 0.00171(10)
N11 0.0200(6) 0.0139(6) 0.0185(6) 0.0065(5) 0.0101(5) 0.0017(5)
C11 0.0248(7) 0.0162(7) 0.0204(7) 0.0090(6) 0.0119(6) 0.0045(6)
C21 0.0274(8) 0.0199(7) 0.0179(7) 0.0105(6) 0.0124(6) 0.0055(6)
C31 0.0201(7) 0.0173(7) 0.0180(7) 0.0070(6) 0.0093(6) 0.0015(5)
C41 0.0263(7) 0.0139(7) 0.0205(7) 0.0085(6) 0.0124(6) 0.0037(5)
C51 0.0259(7) 0.0171(7) 0.0184(7) 0.0085(6) 0.0125(6) 0.0044(6)
C61 0.0254(7) 0.0190(7) 0.0169(7) 0.0076(6) 0.0108(6) 0.0019(5)
N12 0.0213(6) 0.0162(6) 0.0207(6) 0.0064(5) 0.0084(5) -0.0012(5)
C12 0.0394(9) 0.0225(8) 0.0199(7) 0.0134(7) 0.0119(7) 0.0016(6)
C22 0.0404(9) 0.0216(8) 0.0229(8) 0.0178(7) 0.0099(7) 0.0051(6)
C32 0.0211(7) 0.0173(7) 0.0227(7) 0.0071(6) 0.0083(6) 0.0007(6)
C42 0.0356(9) 0.0256(8) 0.0190(7) 0.0157(7) 0.0113(7) 0.0025(6)
C52 0.0299(8) 0.0223(8) 0.0229(8) 0.0139(7) 0.0097(6) 0.0041(6)
C62 0.0298(8) 0.0224(8) 0.0215(7) 0.0122(6) 0.0109(6) 0.0018(6)
C13 0.0168(6) 0.0128(6) 0.0147(6) 0.0050(5) 0.0080(5) 0.0030(5)
C23 0.0189(7) 0.0117(6) 0.0165(6) 0.0054(5) 0.0094(5) 0.0031(5)
C33 0.0170(7) 0.0146(7) 0.0196(7) 0.0065(5) 0.0108(6) 0.0037(5)
C43 0.0183(7) 0.0128(6) 0.0158(6) 0.0044(5) 0.0099(5) 0.0001(5)
C53 0.0204(7) 0.0134(7) 0.0226(7) 0.0056(5) 0.0143(6) 0.0028(5)
O13 0.0173(5) 0.0137(5) 0.0208(5) 0.0044(4) 0.0098(4) 0.0047(4)
O23 0.0175(5) 0.0200(5) 0.0259(6) 0.0056(4) 0.0075(4) 0.0092(4)
O33 0.0237(5) 0.0176(5) 0.0219(5) 0.0081(4) 0.0076(4) -0.0028(4)
O43 0.0242(6) 0.0244(6) 0.0384(7) 0.0133(5) 0.0071(5) -0.0067(5)
O1W 0.0187(5) 0.0162(5) 0.0216(5) 0.0069(4) 0.0109(4) 0.0050(4)

loop_
_atom_type_symbol
_atom_type_description
_atom_type_scat_dispersion_real
_atom_type_scat_dispersion_imag
_atom_type_scat_source
C C 0.0033 0.0016 'International Tables Vol C Tables 4.2.6.8 and 6.1.1.4'
H H 0.0000 0.0000 'International Tables Vol C Tables 4.2.6.8 and 6.1.1.4'
N N 0.0061 0.0033 'International Tables Vol C Tables 4.2.6.8 and 6.1.1.4'
O O 0.0106 0.0060 'International Tables Vol C Tables 4.2.6.8 and 6.1.1.4'
Co Co 0.3494 0.9721 'International Tables Vol C Tables 4.2.6.8 and 6.1.1.4'

loop_
_geom_angle_atom_site_label_1
_geom_angle_atom_site_label_2
_geom_angle_atom_site_label_3
_geom_angle_site_symmetry_1
_geom_angle_site_symmetry_3
_geom_angle
_geom_angle_publ_flag
O13 Co1 O13 . 2_766 180.00(5) ?
O13 Co1 O1W . 2_766 89.99(4) ?
O13 Co1 O1W 2_766 2_766 90.01(4) ?
O13 Co1 O1W . . 90.01(4) y
O13 Co1 O1W 2_766 . 89.99(4) ?
O1W Co1 O1W 2_766 . 180.0 ?
O13 Co1 N11 . . 88.87(4) y
O13 Co1 N11 2_766 . 91.13(4) ?
O1W Co1 N11 2_766 . 91.65(4) ?
O1W Co1 N11 . . 88.35(4) y
O13 Co1 N11 . 2_766 91.13(4) ?
O13 Co1 N11 2_766 2_766 88.87(4) ?
O1W Co1 N11 2_766 2_766 88.35(4) ?
O1W Co1 N11 . 2_766 91.65(4) ?
N11 Co1 N11 . 2_766 180.0 ?
C11 N11 C51 . . 117.22(12) ?
C11 N11 Co1 . . 120.58(10) ?
C51 N11 Co1 . . 122.19(10) ?
N11 C11 C21 . . 123.09(14) ?
N11 C11 H11 . . 118.5 ?
C21 C11 H11 . . 118.5 ?
C11 C21 C31 . . 119.47(14) ?
C11 C21 H21 . . 120.3 ?
C31 C21 H21 . . 120.3 ?
C21 C31 C41 . . 117.52(13) ?
C21 C31 C61 . . 119.91(13) ?
C41 C31 C61 . . 122.54(13) ?
C51 C41 C31 . . 119.05(14) ?
C51 C41 H41 . . 120.5 ?
C31 C41 H41 . . 120.5 ?
N11 C51 C41 . . 123.55(14) ?
N11 C51 H51 . . 118.2 ?
C41 C51 H51 . . 118.2 ?
C61 C61 C31 2_777 . 123.80(18) ?
C61 C61 H61 2_777 . 118.1 ?
C31 C61 H61 . . 118.1 ?
C12 N12 C52 . . 118.97(13) ?
C12 N12 H33A . . 121.5(14) ?
C52 N12 H33A . . 119.2(14) ?
N12 C12 C22 . . 122.19(15) ?
N12 C12 H12 . . 118.9 ?
C22 C12 H12 . . 118.9 ?
C12 C22 C32 . . 119.67(15) ?
C12 C22 H22 . . 120.2 ?
C32 C22 H22 . . 120.2 ?
C42 C32 C22 . . 117.08(14) ?
C42 C32 C62 . . 118.69(14) ?
C22 C32 C62 . . 124.24(14) ?
C52 C42 C32 . . 120.15(15) ?
C52 C42 H42 . . 119.9 ?
C32 C42 H42 . . 119.9 ?
N12 C52 C42 . . 121.93(15) ?
N12 C52 H52 . . 119.0 ?
C42 C52 H52 . . 119.0 ?
C62 C62 C32 2_677 . 125.63(19) ?
C62 C62 H62 2_677 . 117.2 ?
C32 C62 H62 . . 117.2 ?
C33 C13 C23 2_656 . 119.33(13) ?
C33 C13 C43 2_656 . 117.50(12) ?
C23 C13 C43 . . 122.71(12) ?
C33 C23 C13 . . 118.83(13) ?
C33 C23 C53 . . 117.70(12) ?
C13 C23 C53 . . 123.47(13) ?
C13 C33 C23 2_656 . 121.83(13) ?
C13 C33 H33 2_656 . 119.1 ?
C23 C33 H33 . . 119.1 ?
O13 C43 O23 . . 126.62(13) ?
O13 C43 C13 . . 114.91(12) ?
O23 C43 C13 . . 118.26(12) ?
O43 C53 O33 . . 125.13(13) ?
O43 C53 C23 . . 118.05(13) ?
O33 C53 C23 . . 116.80(12) ?
C43 O13 Co1 . . 130.15(9) ?
C53 O33 H33A . . 110.3(13) ?
Co1 O1W H1WB . . 117.5(17) ?
Co1 O1W H1WA . . 100.8(15) ?
H1WB O1W H1WA . . 105(2) ?

loop_
_geom_bond_atom_site_label_1
_geom_bond_atom_site_label_2
_geom_bond_site_symmetry_2
_geom_bond_distance
_geom_bond_publ_flag
Co1 O13 . 2.0824(10) y
Co1 O13 2_766 2.0824(10) ?
Co1 O1W 2_766 2.1171(11) ?
Co1 O1W . 2.1171(11) y
Co1 N11 . 2.1251(12) y
Co1 N11 2_766 2.1251(12) ?
N11 C11 . 1.3403(19) ?
N11 C51 . 1.3440(19) ?
C11 C21 . 1.384(2) ?
C11 H11 . 0.9500 ?
C21 C31 . 1.392(2) ?
C21 H21 . 0.9500 ?
C31 C41 . 1.398(2) ?
C31 C61 . 1.465(2) ?
C41 C51 . 1.379(2) ?
C41 H41 . 0.9500 ?
C51 H51 . 0.9500 ?
C61 C61 2_777 1.334(3) ?
C61 H61 . 0.9500 ?
N12 C12 . 1.336(2) ?
N12 C52 . 1.336(2) ?
N12 H33A . 1.22(3) ?
C12 C22 . 1.382(2) ?
C12 H12 . 0.9500 ?
C22 C32 . 1.396(2) ?
C22 H22 . 0.9500 ?
C32 C42 . 1.391(2) ?
C32 C62 . 1.471(2) ?
C42 C52 . 1.379(2) ?
C42 H42 . 0.9500 ?
C52 H52 . 0.9500 ?
C62 C62 2_677 1.330(3) ?
C62 H62 . 0.9500 ?
C13 C33 2_656 1.3936(19) ?
C13 C23 . 1.4006(19) ?
C13 C43 . 1.5105(19) ?
C23 C33 . 1.394(2) ?
C23 C53 . 1.5105(19) ?
C33 C13 2_656 1.3936(19) ?
C33 H33 . 0.9500 ?
C43 O13 . 1.2557(17) ?
C43 O23 . 1.2558(18) ?
C53 O43 . 1.2340(19) ?
C53 O33 . 1.2814(18) ?
O33 H33A . 1.35(3) ?
O1W H1WB . 0.81(3) ?
O1W H1WA . 0.83(2) ?

loop_
_geom_hbond_atom_site_label_D
_geom_hbond_atom_site_label_H
_geom_hbond_atom_site_label_A
_geom_hbond_site_symmetry_A
_geom_hbond_distance_DH
_geom_hbond_distance_HA
_geom_hbond_distance_DA
_geom_hbond_angle_DHA
O33 H33A N12 . 1.35(3) 1.22(3) 2.5759(16) 177(3)
O1W H1WB O43 1_655 0.81(3) 1.92(3) 2.7210(16) 174(2)
O1W H1WA O23 . 0.83(2) 1.83(2) 2.6414(16) 165(2)

loop_
_geom_torsion_atom_site_label_1
_geom_torsion_atom_site_label_2
_geom_torsion_atom_site_label_3
_geom_torsion_atom_site_label_4
_geom_torsion_site_symmetry_1
_geom_torsion_site_symmetry_2
_geom_torsion_site_symmetry_3
_geom_torsion_site_symmetry_4
_geom_torsion
_geom_torsion_publ_flag
O13 Co1 N11 C11 . . . . 47.47(11) ?
O13 Co1 N11 C11 2_766 . . . -132.53(11) ?
O1W Co1 N11 C11 2_766 . . . 137.42(11) ?
O1W Co1 N11 C11 . . . . -42.58(11) ?
O13 Co1 N11 C51 . . . . -131.22(12) ?
O13 Co1 N11 C51 2_766 . . . 48.78(12) ?
O1W Co1 N11 C51 2_766 . . . -41.26(12) ?
O1W Co1 N11 C51 . . . . 138.74(12) ?
C51 N11 C11 C21 . . . . 0.5(2) ?
Co1 N11 C11 C21 . . . . -178.23(11) ?
N11 C11 C21 C31 . . . . 2.3(2) ?
C11 C21 C31 C41 . . . . -3.5(2) ?
C11 C21 C31 C61 . . . . 174.74(14) ?
C21 C31 C41 C51 . . . . 2.0(2) ?
C61 C31 C41 C51 . . . . -176.16(14) ?
C11 N11 C51 C41 . . . . -2.1(2) ?
Co1 N11 C51 C41 . . . . 176.61(11) ?
C31 C41 C51 N11 . . . . 0.8(2) ?
C21 C31 C61 C61 . . . 2_777 -165.20(19) ?
C41 C31 C61 C61 . . . 2_777 12.9(3) ?
C52 N12 C12 C22 . . . . 0.2(3) ?
N12 C12 C22 C32 . . . . -0.7(3) ?
C12 C22 C32 C42 . . . . 0.8(3) ?
C12 C22 C32 C62 . . . . -178.72(16) ?
C22 C32 C42 C52 . . . . -0.4(2) ?
C62 C32 C42 C52 . . . . 179.10(16) ?
C12 N12 C52 C42 . . . . 0.2(2) ?
C32 C42 C52 N12 . . . . -0.1(3) ?
C42 C32 C62 C62 . . . 2_677 171.3(2) ?
C22 C32 C62 C62 . . . 2_677 -9.2(3) ?
C33 C13 C23 C33 2_656 . . . -1.2(2) ?
C43 C13 C23 C33 . . . . 170.81(13) ?
C33 C13 C23 C53 2_656 . . . 177.99(13) ?
C43 C13 C23 C53 . . . . -10.0(2) ?
C13 C23 C33 C13 . . . 2_656 1.2(2) ?
C53 C23 C33 C13 . . . 2_656 -178.01(13) ?
C33 C13 C43 O13 2_656 . . . 118.33(14) ?
C23 C13 C43 O13 . . . . -53.78(18) ?
C33 C13 C43 O23 2_656 . . . -56.73(18) ?
C23 C13 C43 O23 . . . . 131.16(15) ?
C33 C23 C53 O43 . . . . -35.65(19) ?
C13 C23 C53 O43 . . . . 145.19(15) ?
C33 C23 C53 O33 . . . . 142.57(14) ?
C13 C23 C53 O33 . . . . -36.6(2) ?
O23 C43 O13 Co1 . . . . 15.1(2) ?
C13 C43 O13 Co1 . . . . -159.49(9) ?
O1W Co1 O13 C43 2_766 . . . 167.20(12) ?
O1W Co1 O13 C43 . . . . -12.80(12) ?
N11 Co1 O13 C43 . . . . -101.15(12) ?
N11 Co1 O13 C43 2_766 . . . 78.85(12) ?
